data_7015949
loop_
_publ_author_name
'Benjamin, Sophie L.'
'Levason, William'
'Reid, Gillian'
'Rogers, Michael C.'

_publ_section_title
;
 Hybrid dibismuthines and distibines as ligands towards transition
 metal carbonyls.
;
_journal_issue 24
_journal_name_full 'Dalton transactions (Cambridge, England : 2003)'
_journal_page_first 6565
_journal_page_last 6574
_journal_paper_doi 10.1039/c1dt10447k
_journal_volume 40
_journal_year 2011
_chemical_formula_moiety 'C12 H20 Cr O5 Sb2'
_chemical_formula_structural '((C8 H20 O Sb2) (C O)4 Cr)'
_chemical_formula_sum 'C12 H20 Cr O5 Sb2'
_chemical_formula_weight 539.78
_chemical_name_systematic
;
Tetracarbonyl(1,5-bis(dimethylstibino)-3-oxapentane)chromium(0)
;
_space_group_IT_number 14
_space_group_name_Hall '-P 2yn'
_symmetry_cell_setting monoclinic
_symmetry_space_group_name_Hall '-P 2yn'
_symmetry_space_group_name_H-M 'P 1 21/n 1'
_atom_sites_solution_hydrogens geom
_atom_sites_solution_primary direct
_atom_sites_solution_secondary difmap
_audit_creation_date 2010-09-30
_audit_creation_method 'SHELXL-97 + hand edit'
_audit_update_record
; 2010-12-16 Re-ordered atom list
2011-01-03 Added Sb...O1A/O1B contacts
;
_cell_angle_alpha 90.00
_cell_angle_beta 94.690(10)
_cell_angle_gamma 90.00
_cell_formula_units_Z 4
_cell_length_a 7.2837(5)
_cell_length_b 13.933(2)
_cell_length_c 17.804(3)
_cell_measurement_reflns_used 19979
_cell_measurement_temperature 120(2)
_cell_measurement_theta_max 27.48
_cell_measurement_theta_min 2.91
_cell_volume 1800.8(4)
_computing_cell_refinement 'DENZO (Otwinowski & Minor, 1997)'
_computing_data_collection 'COLLECT (Hooft, R.W.W., 1998)'
_computing_data_reduction 'DENZO (Otwinowski & Minor, 1997)'
_computing_structure_refinement 'SHELXL-97 (Sheldrick, 1997)'
_computing_structure_solution 'DIRDIF-99 (Beurskens, 1999)'
_diffrn_ambient_temperature 120(2)
_diffrn_detector_area_resol_mean '4096x4096pixels / 62x62mm'
_diffrn_measured_fraction_theta_full 0.996
_diffrn_measured_fraction_theta_max 0.996
_diffrn_measurement_device_type 'Bruker-Nonius APEX II CCD camera on \k-goniostat'
_diffrn_measurement_method '\f & \w scans'
_diffrn_radiation_monochromator '10cm confocal mirrors'
_diffrn_radiation_source 'Bruker-Nonius FR591 rotating anode'
_diffrn_radiation_type MoK\a
_diffrn_radiation_wavelength 0.71073
_diffrn_reflns_av_R_equivalents 0.0307
_diffrn_reflns_av_sigmaI/netI 0.0232
_diffrn_reflns_limit_h_max 8
_diffrn_reflns_limit_h_min -8
_diffrn_reflns_limit_k_max 16
_diffrn_reflns_limit_k_min -17
_diffrn_reflns_limit_l_max 21
_diffrn_reflns_limit_l_min -21
_diffrn_reflns_number 18994
_diffrn_reflns_theta_full 26.00
_diffrn_reflns_theta_max 26.00
_diffrn_reflns_theta_min 3.14
_diffrn_standards_number 0
_exptl_absorpt_coefficient_mu 3.583
_exptl_absorpt_correction_T_max 1.0000
_exptl_absorpt_correction_T_min 0.8040
_exptl_absorpt_correction_type multi-scan
_exptl_absorpt_process_details 'SADABS V2.10 (Sheldrick, G.M., 2007)'
_exptl_crystal_colour yellow
_exptl_crystal_density_diffrn 1.991
_exptl_crystal_density_method 'not measured'
_exptl_crystal_description fragment
_exptl_crystal_F_000 1032
_exptl_crystal_size_max 0.12
_exptl_crystal_size_mid 0.10
_exptl_crystal_size_min 0.03
_refine_diff_density_max 4.179
_refine_diff_density_min -2.372
_refine_diff_density_rms 0.187
_refine_ls_extinction_method none
_refine_ls_goodness_of_fit_ref 1.021
_refine_ls_hydrogen_treatment constr
_refine_ls_matrix_type full
_refine_ls_number_parameters 218
_refine_ls_number_reflns 3512
_refine_ls_number_restraints 86
_refine_ls_restrained_S_all 1.011
_refine_ls_R_factor_all 0.0741
_refine_ls_R_factor_gt 0.0641
_refine_ls_shift/su_max 0.001
_refine_ls_shift/su_mean 0.000
_refine_ls_structure_factor_coef Fsqd
_refine_ls_weighting_details 'w=1/[\s^2^(Fo^2^)+(0.0763P)^2^+28.7248P] where P=(Fo^2^+2Fc^2^)/3'
_refine_ls_weighting_scheme calc
_refine_ls_wR_factor_gt 0.1610
_refine_ls_wR_factor_ref 0.1723
_reflns_number_gt 3072
_reflns_number_total 3512
_reflns_threshold_expression I>2sigma(I)
_cod_data_source_file c1dt10447k.txt
_cod_data_source_block 10slbcrsb2o
_cod_original_sg_symbol_H-M 'P 2(1)/n'
_cod_database_code 7015949

loop_
_symmetry_equiv_pos_as_xyz
'x, y, z'
'-x+1/2, y+1/2, -z+1/2'
'-x, -y, -z'
'x-1/2, -y-1/2, z-1/2'

loop_
_atom_site_label
_atom_site_type_symbol
_atom_site_fract_x
_atom_site_fract_y
_atom_site_fract_z
_atom_site_U_iso_or_equiv
_atom_site_adp_type
_atom_site_occupancy
_atom_site_symmetry_multiplicity
_atom_site_calc_flag
_atom_site_refinement_flags
_atom_site_disorder_assembly
_atom_site_disorder_group
Cr1 Cr 0.5219(2) 0.67566(11) 0.17577(8) 0.0393(4) Uani 1 1 d . . .
Sb1 Sb 0.61989(9) 0.68929(5) 0.03893(3) 0.0410(2) Uani 1 1 d D . .
Sb2 Sb 0.45542(11) 0.85771(5) 0.18377(5) 0.0648(3) Uani 1 1 d D . .
O1A O 0.303(3) 0.8338(13) 0.0319(9) 0.070(4) Uani 0.50 1 d PDU A 1
O1B O 0.4208(17) 0.8844(9) -0.0077(7) 0.046(3) Uani 0.50 1 d PDU B 2
O2 O 0.9119(11) 0.7206(7) 0.2407(4) 0.066(2) Uani 1 1 d . . .
O3 O 0.5984(17) 0.4648(6) 0.1719(5) 0.092(3) Uani 1 1 d . . .
O4 O 0.1313(11) 0.6369(6) 0.1099(5) 0.064(2) Uani 1 1 d . . .
O5 O 0.4045(17) 0.6477(9) 0.3308(5) 0.104(4) Uani 1 1 d . . .
C1 C 0.7429(15) 0.5624(8) -0.0032(6) 0.054(3) Uani 1 1 d . . .
H1A H 0.6634 0.5070 0.0042 0.081 Uiso 1 1 calc R . .
H1B H 0.8637 0.5519 0.0240 0.081 Uiso 1 1 calc R . .
H1C H 0.7578 0.5702 -0.0571 0.081 Uiso 1 1 calc R . .
C2 C 0.825(2) 0.7898(10) 0.0127(7) 0.071(3) Uani 1 1 d . . .
H2A H 0.7902 0.8541 0.0288 0.107 Uiso 1 1 calc R . .
H2B H 0.8364 0.7898 -0.0417 0.107 Uiso 1 1 calc R . .
H2C H 0.9435 0.7719 0.0391 0.107 Uiso 1 1 calc R . .
C3A C 0.4213(17) 0.7182(8) -0.0543(6) 0.065(3) Uani 0.50 1 d PDU A 1
H3A1 H 0.4846 0.7219 -0.1013 0.078 Uiso 0.50 1 calc PR A 1
H3A2 H 0.3311 0.6650 -0.0596 0.078 Uiso 0.50 1 calc PR A 1
C4A C 0.322(3) 0.8107(12) -0.0428(10) 0.050(4) Uani 0.50 1 d PDU A 1
H4A1 H 0.3892 0.8633 -0.0659 0.061 Uiso 0.50 1 calc PR A 1
H4A2 H 0.1978 0.8069 -0.0698 0.061 Uiso 0.50 1 calc PR A 1
C5A C 0.256(4) 0.9285(16) 0.0574(16) 0.066(7) Uani 0.50 1 d PDU A 1
H5A1 H 0.1514 0.9549 0.0249 0.080 Uiso 0.50 1 calc PR A 1
H5A2 H 0.3627 0.9722 0.0550 0.080 Uiso 0.50 1 calc PR A 1
C6A C 0.205(3) 0.920(3) 0.1379(16) 0.087(9) Uani 0.50 1 d PDU A 1
H6A1 H 0.0976 0.8773 0.1424 0.104 Uiso 0.50 1 calc PR A 1
H6A2 H 0.1810 0.9834 0.1605 0.104 Uiso 0.50 1 calc PR A 1
C3B C 0.4213(17) 0.7182(8) -0.0543(6) 0.065(3) Uani 0.50 1 d PDU B 2
H3B1 H 0.4473 0.6783 -0.0982 0.078 Uiso 0.50 1 calc PR B 2
H3B2 H 0.2957 0.7030 -0.0404 0.078 Uiso 0.50 1 calc PR B 2
C4B C 0.435(3) 0.8258(11) -0.0740(10) 0.060(5) Uani 0.50 1 d PDU B 2
H4B1 H 0.5549 0.8384 -0.0950 0.072 Uiso 0.50 1 calc PR B 2
H4B2 H 0.3358 0.8430 -0.1128 0.072 Uiso 0.50 1 calc PR B 2
C5B C 0.243(3) 0.893(3) 0.0195(11) 0.068(7) Uani 0.50 1 d PDU B 2
H5B1 H 0.1787 0.8305 0.0151 0.082 Uiso 0.50 1 calc PR B 2
H5B2 H 0.1690 0.9403 -0.0117 0.082 Uiso 0.50 1 calc PR B 2
C6B C 0.258(3) 0.9261(16) 0.1027(13) 0.064(8) Uani 0.50 1 d PDU B 2
H6B1 H 0.1346 0.9187 0.1215 0.077 Uiso 0.50 1 calc PR B 2
H6B2 H 0.2859 0.9957 0.1032 0.077 Uiso 0.50 1 calc PR B 2
C7 C 0.670(2) 0.9589(8) 0.1606(7) 0.076(4) Uani 1 1 d . A .
H7A H 0.7136 0.9451 0.1111 0.114 Uiso 1 1 calc R . .
H7B H 0.7733 0.9529 0.1994 0.114 Uiso 1 1 calc R . .
H7C H 0.6212 1.0243 0.1610 0.114 Uiso 1 1 calc R . .
C8 C 0.393(3) 0.9091(17) 0.2880(14) 0.154(11) Uani 1 1 d . A .
H8A H 0.2953 0.8699 0.3069 0.231 Uiso 1 1 calc R . .
H8B H 0.3520 0.9759 0.2829 0.231 Uiso 1 1 calc R . .
H8C H 0.5034 0.9058 0.3234 0.231 Uiso 1 1 calc R . .
C9 C 0.7664(15) 0.7033(8) 0.2143(5) 0.048(2) Uani 1 1 d . . .
C10 C 0.5706(18) 0.5468(8) 0.1726(6) 0.059(3) Uani 1 1 d . . .
C11 C 0.2782(15) 0.6534(7) 0.1346(6) 0.048(2) Uani 1 1 d . . .
C12 C 0.4501(19) 0.6597(10) 0.2718(6) 0.069(3) Uani 1 1 d . . .

loop_
_atom_site_aniso_label
_atom_site_aniso_U_11
_atom_site_aniso_U_22
_atom_site_aniso_U_33
_atom_site_aniso_U_23
_atom_site_aniso_U_13
_atom_site_aniso_U_12
Cr1 0.0500(8) 0.0392(8) 0.0291(7) -0.0037(6) 0.0051(6) -0.0031(6)
Sb1 0.0494(4) 0.0468(4) 0.0260(3) -0.0011(2) -0.0019(2) 0.0057(3)
Sb2 0.0555(5) 0.0472(4) 0.0901(6) -0.0338(4) -0.0049(4) 0.0088(3)
O1A 0.068(11) 0.071(10) 0.069(8) -0.008(8) -0.008(8) 0.014(9)
O1B 0.045(6) 0.040(5) 0.050(7) 0.008(5) -0.012(5) -0.011(5)
O2 0.056(5) 0.088(6) 0.051(4) -0.010(4) -0.008(4) 0.003(4)
O3 0.151(10) 0.042(5) 0.072(6) 0.002(4) -0.050(6) 0.001(5)
O4 0.052(4) 0.062(5) 0.078(5) -0.009(4) 0.011(4) -0.014(4)
O5 0.131(9) 0.145(10) 0.040(5) -0.009(5) 0.035(5) -0.061(8)
C1 0.060(6) 0.052(6) 0.052(6) -0.021(5) 0.009(5) 0.014(5)
C2 0.089(9) 0.078(8) 0.046(6) 0.006(6) 0.005(6) -0.018(7)
C3A 0.089(8) 0.057(5) 0.045(6) -0.003(4) -0.024(5) 0.013(6)
C4A 0.042(10) 0.046(9) 0.061(8) 0.010(8) -0.005(9) -0.011(7)
C5A 0.059(14) 0.056(12) 0.078(15) -0.012(11) -0.038(14) 0.001(10)
C6A 0.055(16) 0.10(2) 0.105(17) -0.020(14) 0.009(15) 0.041(16)
C3B 0.089(8) 0.057(5) 0.045(6) -0.003(4) -0.024(5) 0.013(6)
C4B 0.064(13) 0.058(8) 0.054(11) -0.004(8) -0.023(9) -0.006(11)
C5B 0.046(10) 0.10(2) 0.053(12) 0.034(12) -0.009(9) 0.006(13)
C6B 0.044(14) 0.039(12) 0.108(17) -0.042(16) 0.000(13) 0.019(10)
C7 0.105(10) 0.047(6) 0.068(8) -0.010(6) -0.037(7) -0.006(6)
C8 0.121(15) 0.155(19) 0.19(2) -0.125(18) 0.065(15) -0.010(14)
C9 0.059(6) 0.054(6) 0.029(4) -0.002(4) 0.000(4) 0.008(5)
C10 0.087(8) 0.045(6) 0.041(5) 0.003(4) -0.023(5) 0.003(5)
C11 0.058(6) 0.043(5) 0.044(5) -0.006(4) 0.015(5) -0.003(4)
C12 0.084(8) 0.081(8) 0.040(6) -0.012(6) 0.006(5) -0.035(7)

loop_
_atom_type_symbol
_atom_type_description
_atom_type_scat_dispersion_real
_atom_type_scat_dispersion_imag
_atom_type_scat_source
C C 0.0033 0.0016 'International Tables Vol C Tables 4.2.6.8 and 6.1.1.4'
H H 0.0000 0.0000 'International Tables Vol C Tables 4.2.6.8 and 6.1.1.4'
O O 0.0106 0.0060 'International Tables Vol C Tables 4.2.6.8 and 6.1.1.4'
Cr Cr 0.3209 0.6236 'International Tables Vol C Tables 4.2.6.8 and 6.1.1.4'
Sb Sb -0.5866 1.5461 'International Tables Vol C Tables 4.2.6.8 and 6.1.1.4'

loop_
_geom_angle_atom_site_label_1
_geom_angle_atom_site_label_2
_geom_angle_atom_site_label_3
_geom_angle
_geom_angle_site_symmetry_1
_geom_angle_site_symmetry_3
_geom_angle_publ_flag
C10 Cr1 C12 88.9(6) . . ?
C10 Cr1 C11 90.3(5) . . ?
C12 Cr1 C11 90.7(5) . . ?
C10 Cr1 C9 91.8(5) . . ?
C12 Cr1 C9 91.0(5) . . ?
C11 Cr1 C9 177.3(5) . . ?
C10 Cr1 Sb2 178.6(3) . . ?
C12 Cr1 Sb2 89.9(5) . . ?
C11 Cr1 Sb2 90.5(3) . . ?
C9 Cr1 Sb2 87.4(3) . . ?
C10 Cr1 Sb1 88.5(4) . . ?
C12 Cr1 Sb1 177.2(4) . . ?
C11 Cr1 Sb1 88.3(3) . . ?
C9 Cr1 Sb1 90.2(3) . . ?
Sb2 Cr1 Sb1 92.69(5) . . ?
C2 Sb1 C1 98.3(5) . . ?
C2 Sb1 C3A 98.5(5) . . ?
C1 Sb1 C3A 99.1(4) . . ?
C2 Sb1 Cr1 120.3(3) . . ?
C1 Sb1 Cr1 114.9(3) . . ?
C3A Sb1 Cr1 121.2(4) . . ?
C8 Sb2 C6A 87.6(11) . . ?
C8 Sb2 C7 99.2(7) . . ?
C6A Sb2 C7 105.8(11) . . ?
C8 Sb2 C6B 105.2(10) . . ?
C6A Sb2 C6B 20.6(9) . . ?
C7 Sb2 C6B 92.2(9) . . ?
C8 Sb2 Cr1 116.3(8) . . ?
C6A Sb2 Cr1 122.6(11) . . ?
C7 Sb2 Cr1 119.0(4) . . ?
C6B Sb2 Cr1 120.7(6) . . ?
C4A O1A C5A 124(2) . . ?
C5B O1B C4B 117.1(18) . . ?
Sb1 C1 H1A 109.5 . . ?
Sb1 C1 H1B 109.5 . . ?
H1A C1 H1B 109.5 . . ?
Sb1 C1 H1C 109.5 . . ?
H1A C1 H1C 109.5 . . ?
H1B C1 H1C 109.5 . . ?
Sb1 C2 H2A 109.5 . . ?
Sb1 C2 H2B 109.5 . . ?
H2A C2 H2B 109.5 . . ?
Sb1 C2 H2C 109.5 . . ?
H2A C2 H2C 109.5 . . ?
H2B C2 H2C 109.5 . . ?
C4A C3A Sb1 111.0(9) . . ?
C4A C3A H3A1 109.4 . . ?
Sb1 C3A H3A1 109.4 . . ?
C4A C3A H3A2 109.4 . . ?
Sb1 C3A H3A2 109.4 . . ?
H3A1 C3A H3A2 108.0 . . ?
O1A C4A C3A 114.7(15) . . ?
O1A C4A H4A1 108.6 . . ?
C3A C4A H4A1 108.6 . . ?
O1A C4A H4A2 108.6 . . ?
C3A C4A H4A2 108.6 . . ?
H4A1 C4A H4A2 107.6 . . ?
O1A C5A C6A 108(2) . . ?
O1A C5A H5A1 110.1 . . ?
C6A C5A H5A1 110.1 . . ?
O1A C5A H5A2 110.1 . . ?
C6A C5A H5A2 110.1 . . ?
H5A1 C5A H5A2 108.4 . . ?
C5A C6A Sb2 97.1(14) . . ?
C5A C6A H6A1 112.3 . . ?
Sb2 C6A H6A1 112.3 . . ?
C5A C6A H6A2 112.3 . . ?
Sb2 C6A H6A2 112.3 . . ?
H6A1 C6A H6A2 109.9 . . ?
O1B C4B H4B1 109.5 . . ?
O1B C4B H4B2 109.5 . . ?
H4B1 C4B H4B2 108.1 . . ?
O1B C5B C6B 111(2) . . ?
O1B C5B H5B1 109.5 . . ?
C6B C5B H5B1 109.5 . . ?
O1B C5B H5B2 109.5 . . ?
C6B C5B H5B2 109.5 . . ?
H5B1 C5B H5B2 108.1 . . ?
C5B C6B Sb2 119.8(13) . . ?
C5B C6B H6B1 107.4 . . ?
Sb2 C6B H6B1 107.4 . . ?
C5B C6B H6B2 107.4 . . ?
Sb2 C6B H6B2 107.4 . . ?
H6B1 C6B H6B2 106.9 . . ?
Sb2 C7 H7A 109.5 . . ?
Sb2 C7 H7B 109.5 . . ?
H7A C7 H7B 109.5 . . ?
Sb2 C7 H7C 109.5 . . ?
H7A C7 H7C 109.5 . . ?
H7B C7 H7C 109.5 . . ?
Sb2 C8 H8A 109.5 . . ?
Sb2 C8 H8B 109.5 . . ?
H8A C8 H8B 109.5 . . ?
Sb2 C8 H8C 109.5 . . ?
H8A C8 H8C 109.5 . . ?
H8B C8 H8C 109.5 . . ?
O2 C9 Cr1 177.1(9) . . ?
O3 C10 Cr1 178.3(13) . . ?
O4 C11 Cr1 177.9(9) . . ?
O5 C12 Cr1 178.4(12) . . ?

loop_
_geom_bond_atom_site_label_1
_geom_bond_atom_site_label_2
_geom_bond_distance
_geom_bond_site_symmetry_2
_geom_bond_publ_flag
Cr1 C10 1.833(11) . ?
Cr1 C12 1.842(12) . ?
Cr1 C11 1.890(11) . ?
Cr1 C9 1.895(11) . ?
Cr1 Sb2 2.5884(17) . ?
Cr1 Sb1 2.6011(15) . ?
Sb1 C2 2.128(13) . ?
Sb1 C1 2.145(9) . ?
Sb1 C3A 2.148(8) . ?
Sb2 C8 2.072(18) . ?
Sb2 C6A 2.125(17) . ?
Sb2 C7 2.171(14) . ?
Sb2 C6B 2.173(16) . ?
O1A C4A 1.386(16) . ?
O1A C5A 1.445(18) . ?
O1B C5B 1.426(17) . ?
O1B C4B 1.445(16) . ?
O2 C9 1.149(13) . ?
O3 C10 1.160(14) . ?
O4 C11 1.146(13) . ?
O5 C12 1.140(14) . ?
C1 H1A 0.9800 . ?
C1 H1B 0.9800 . ?
C1 H1C 0.9800 . ?
C2 H2A 0.9800 . ?
C2 H2B 0.9800 . ?
C2 H2C 0.9800 . ?
C3A C4A 1.501(15) . ?
C3A H3A1 0.9900 . ?
C3A H3A2 0.9900 . ?
C4A H4A1 0.9900 . ?
C4A H4A2 0.9900 . ?
C5A C6A 1.516(19) . ?
C5A H5A1 0.9900 . ?
C5A H5A2 0.9900 . ?
C6A H6A1 0.9900 . ?
C6A H6A2 0.9900 . ?
C4B H4B1 0.9900 . ?
C4B H4B2 0.9900 . ?
C5B C6B 1.546(18) . ?
C5B H5B1 0.9900 . ?
C5B H5B2 0.9900 . ?
C6B H6B1 0.9900 . ?
C6B H6B2 0.9900 . ?
C7 H7A 0.9800 . ?
C7 H7B 0.9800 . ?
C7 H7C 0.9800 . ?
C8 H8A 0.9800 . ?
C8 H8B 0.9800 . ?
C8 H8C 0.9800 . ?

loop_
_geom_contact_atom_site_label_1
_geom_contact_atom_site_label_2
_geom_contact_distance
_geom_contact_site_symmetry_1
_geom_contact_site_symmetry_2
_geom_contact_publ_flag
Cr1 O1A 3.647(19) . . ?
Cr1 O1B 4.390(13) . . ?
Sb1 O1A 3.060(18) . . ?
SB2 O1A 2.859(16) . . ?
Sb1 O1B 3.159(13) . . ?
Sb2 O1B 3.418(13) . . ?

loop_
_geom_torsion_atom_site_label_1
_geom_torsion_atom_site_label_2
_geom_torsion_atom_site_label_3
_geom_torsion_atom_site_label_4
_geom_torsion
_geom_torsion_site_symmetry_1
_geom_torsion_site_symmetry_2
_geom_torsion_site_symmetry_3
_geom_torsion_site_symmetry_4
_geom_torsion_publ_flag
Sb1 C3A C4A O1A -30(2) . . . . ?
C3A C4A O1A C5A 163(2) . . . . ?
C4A O1A C5A C6A 167(2) . . . . ?
O1A C5A C6A Sb2 58(2) . . . . ?
Sb1 C3B C4B O1B -52.6(18) . . . . ?
C3B C4B O1B C5B -74(2) . . . . ?
C4B O1B C5B C6B 160.3(19) . . . . ?
O1B C5B C6B Sb2 -46(3) . . . . ?
